data_4062109
loop_
_publ_author_name
'Portscheller, Janelle L.'
'Lilly, Sara E.'
'Malinakova, Helena C.'

_publ_section_title
;
  Ligand-Controlled Asymmetric Induction at a Transition Metal-Bonded
  \a-Carbon in Ester and Amide Enolates.  Diastereoselective Formation of
  Oxapalladacycles Applied to the Synthesis of a Chiral Nonracemic
  2H-1-Benzopyran.
;
_journal_name_full Organometallics
_journal_year 2003
_chemical_formula_moiety 'C39 H40 O3 P2 Pd'
_chemical_formula_sum 'C39 H40 O3 P2 Pd'
_chemical_formula_weight 725.05
_space_group_IT_number 4
_symmetry_cell_setting monoclinic
_symmetry_space_group_name_Hall 'P 2yb'
_symmetry_space_group_name_H-M 'P 1 21 1'
_cell_angle_alpha 90.00
_cell_angle_beta 95.101(2)
_cell_angle_gamma 90.00
_cell_formula_units_Z 4
_cell_length_a 12.4777(5)
_cell_length_b 14.8627(6)
_cell_length_c 18.4151(8)
_cell_measurement_temperature 100(2)
_cell_volume 3401.6(2)
_diffrn_ambient_temperature 100(2)
_exptl_crystal_density_diffrn 1.416
_cod_original_sg_symbol_H-M 'P 21'
_cod_database_code 4062109

loop_
_symmetry_equiv_pos_as_xyz
'x, y, z'
'-x, y+1/2, -z'

loop_
_atom_site_label
_atom_site_type_symbol
_atom_site_fract_x
_atom_site_fract_y
_atom_site_fract_z
_atom_site_U_iso_or_equiv
_atom_site_adp_type
_atom_site_occupancy
_atom_site_symmetry_multiplicity
_atom_site_calc_flag
_atom_site_refinement_flags
_atom_site_disorder_assembly
_atom_site_disorder_group
Pd1A Pd 0.046246(10) 0.671287(9) 0.486761(7) 0.01139(3) Uani 1 1 d . . .
P1A P 0.22336(4) 0.62499(3) 0.52058(3) 0.01292(9) Uani 1 1 d . . .
P2A P 0.00101(4) 0.67130(4) 0.60591(2) 0.01249(8) Uani 1 1 d . . .
C1A C 0.06812(14) 0.66906(17) 0.37546(9) 0.0135(3) Uani 1 1 d . . .
H1A H 0.1182 0.6188 0.3657 0.016 Uiso 1 1 calc R . .
O2A O -0.03364(11) 0.65446(10) 0.33328(7) 0.0159(3) Uani 1 1 d . . .
C3A C -0.21269(17) 0.70984(16) 0.32372(11) 0.0207(4) Uani 1 1 d . . .
H3A H -0.2208 0.6936 0.2736 0.025 Uiso 1 1 calc R . .
C4A C -0.29627(17) 0.75050(18) 0.35547(12) 0.0249(5) Uani 1 1 d . . .
H4A H -0.3629 0.7608 0.3276 0.030 Uiso 1 1 calc R . .
C5A C -0.28309(17) 0.77649(17) 0.42859(11) 0.0229(4) Uani 1 1 d . . .
H5A H -0.3394 0.8068 0.4500 0.027 Uiso 1 1 calc R . .
C6A C -0.18598(16) 0.75749(15) 0.47019(10) 0.0188(4) Uani 1 1 d . . .
H6A H -0.1777 0.7757 0.5198 0.023 Uiso 1 1 calc R . .
C7A C -0.10140(16) 0.71294(14) 0.44124(10) 0.0157(4) Uani 1 1 d . . .
C8A C -0.11635(16) 0.69285(13) 0.36566(10) 0.0152(4) Uani 1 1 d . . .
C9A C 0.11389(16) 0.75571(14) 0.35052(10) 0.0153(4) Uani 1 1 d . . .
O10A O 0.06321(12) 0.81477(12) 0.31851(8) 0.0216(3) Uani 1 1 d . . .
O11A O 0.22140(12) 0.75977(11) 0.36684(8) 0.0192(3) Uani 1 1 d . . .
C12A C 0.27133(18) 0.83991(16) 0.34061(12) 0.0237(4) Uani 1 1 d . . .
H12A H 0.2456 0.8936 0.3657 0.028 Uiso 1 1 calc R . .
H12B H 0.2521 0.8469 0.2876 0.028 Uiso 1 1 calc R . .
C13A C 0.39148(19) 0.83129(18) 0.35576(12) 0.0277(5) Uani 1 1 d . . .
H13A H 0.4265 0.8841 0.3365 0.042 Uiso 1 1 d R . .
H13B H 0.4160 0.7769 0.3321 0.042 Uiso 1 1 d R . .
H13C H 0.4101 0.8272 0.4085 0.042 Uiso 1 1 d R . .
C14A C 0.28069(16) 0.55807(14) 0.45083(10) 0.0167(4) Uani 1 1 d . . .
C15A C 0.23858(18) 0.47182(16) 0.43737(12) 0.0221(4) Uani 1 1 d . . .
H15A H 0.1887 0.4477 0.4683 0.027 Uiso 1 1 calc R . .
C16A C 0.2689(2) 0.42105(17) 0.37927(12) 0.0272(5) Uani 1 1 d . . .
H16A H 0.2406 0.3623 0.3708 0.033 Uiso 1 1 calc R . .
C17A C 0.3403(2) 0.4565(2) 0.33388(12) 0.0300(5) Uani 1 1 d . . .
H17A H 0.3610 0.4219 0.2940 0.036 Uiso 1 1 calc R . .
C18A C 0.38209(19) 0.54169(19) 0.34596(12) 0.0272(5) Uani 1 1 d . . .
H18A H 0.4308 0.5657 0.3142 0.033 Uiso 1 1 calc R . .
C19A C 0.35293(17) 0.59257(16) 0.40466(11) 0.0205(4) Uani 1 1 d . . .
H19A H 0.3825 0.6509 0.4131 0.025 Uiso 1 1 calc R . .
C20A C 0.31120(16) 0.72159(14) 0.53875(10) 0.0158(4) Uani 1 1 d . . .
C21A C 0.42367(17) 0.71700(16) 0.54898(11) 0.0221(4) Uani 1 1 d . . .
H21A H 0.4590 0.6608 0.5452 0.027 Uiso 1 1 calc R . .
C22A C 0.48371(18) 0.79436(17) 0.56456(13) 0.0285(5) Uani 1 1 d . . .
H22A H 0.5599 0.7908 0.5715 0.034 Uiso 1 1 calc R . .
C23A C 0.4331(2) 0.87688(18) 0.57003(14) 0.0329(6) Uani 1 1 d . . .
H23A H 0.4747 0.9295 0.5810 0.040 Uiso 1 1 calc R . .
C24A C 0.3216(2) 0.88288(17) 0.55957(13) 0.0281(5) Uani 1 1 d . . .
H24A H 0.2869 0.9394 0.5632 0.034 Uiso 1 1 calc R . .
C25A C 0.26139(17) 0.80549(16) 0.54374(10) 0.0199(4) Uani 1 1 d . . .
H25A H 0.1852 0.8096 0.5362 0.024 Uiso 1 1 calc R . .
C26A C 0.36348(17) 0.52881(17) 0.62466(12) 0.0233(4) Uani 1 1 d . . .
H26A H 0.3670 0.4807 0.6612 0.035 Uiso 1 1 d R . .
H26B H 0.4011 0.5821 0.6452 0.035 Uiso 1 1 d R . .
H26C H 0.3977 0.5085 0.5817 0.035 Uiso 1 1 d R . .
C27A C 0.24541(15) 0.55247(14) 0.60255(10) 0.0160(4) Uani 1 1 d . . .
H27A H 0.2070 0.4945 0.5908 0.019 Uiso 1 1 calc R . .
C28A C 0.19469(15) 0.59359(14) 0.66813(10) 0.0160(4) Uani 1 1 d . . .
H28A H 0.2152 0.6579 0.6717 0.019 Uiso 1 1 calc R . .
H28B H 0.2265 0.5636 0.7130 0.019 Uiso 1 1 calc R . .
C29A C 0.07134(16) 0.58716(14) 0.66659(10) 0.0157(4) Uani 1 1 d . . .
H29A H 0.0523 0.6003 0.7171 0.019 Uiso 1 1 calc R . .
C30A C 0.02991(18) 0.49276(15) 0.64742(13) 0.0216(4) Uani 1 1 d . . .
H30A H 0.0753 0.4483 0.6747 0.032 Uiso 1 1 d R . .
H30B H 0.0322 0.4824 0.5950 0.032 Uiso 1 1 d R . .
H30C H -0.0444 0.4870 0.6602 0.032 Uiso 1 1 d R . .
C31A C 0.02843(15) 0.77967(14) 0.65085(10) 0.0142(3) Uani 1 1 d . . .
C32A C 0.01760(16) 0.85736(14) 0.60773(11) 0.0167(4) Uani 1 1 d . . .
H32A H -0.0043 0.8521 0.5572 0.020 Uiso 1 1 calc R . .
C33A C 0.03837(18) 0.94195(15) 0.63771(12) 0.0212(4) Uani 1 1 d . . .
H33A H 0.0308 0.9940 0.6077 0.025 Uiso 1 1 calc R . .
C34A C 0.07039(18) 0.95057(15) 0.71192(12) 0.0228(4) Uani 1 1 d . . .
H34A H 0.0850 1.0083 0.7325 0.027 Uiso 1 1 calc R . .
C35A C 0.08080(19) 0.87409(16) 0.75560(11) 0.0234(4) Uani 1 1 d . . .
H35A H 0.1022 0.8798 0.8062 0.028 Uiso 1 1 calc R . .
C36A C 0.06003(17) 0.78936(15) 0.72544(10) 0.0190(4) Uani 1 1 d . . .
H36A H 0.0673 0.7375 0.7557 0.023 Uiso 1 1 calc R . .
C37A C -0.13864(15) 0.64668(14) 0.62155(10) 0.0152(4) Uani 1 1 d . . .
C38A C -0.18423(16) 0.68035(16) 0.68248(10) 0.0180(4) Uani 1 1 d . . .
H38A H -0.1440 0.7199 0.7150 0.022 Uiso 1 1 calc R . .
C39A C -0.28824(17) 0.65632(16) 0.69571(12) 0.0215(4) Uani 1 1 d . . .
H39A H -0.3191 0.6799 0.7370 0.026 Uiso 1 1 calc R . .
C40A C -0.34723(17) 0.59799(17) 0.64893(13) 0.0237(4) Uani 1 1 d . . .
H40A H -0.4176 0.5804 0.6589 0.028 Uiso 1 1 calc R . .
C41A C -0.30323(17) 0.56526(16) 0.58745(13) 0.0243(5) Uani 1 1 d . . .
H41A H -0.3441 0.5263 0.5548 0.029 Uiso 1 1 calc R . .
C42A C -0.19908(17) 0.58957(15) 0.57370(11) 0.0205(4) Uani 1 1 d . . .
H42A H -0.1691 0.5672 0.5316 0.025 Uiso 1 1 calc R . .
Pd1B Pd 0.445823(10) 0.815732(9) 0.039460(7) 0.01133(3) Uani 1 1 d . . .
P1B P 0.26701(4) 0.76726(3) 0.01203(2) 0.01223(9) Uani 1 1 d . . .
P2B P 0.48297(4) 0.80925(4) -0.08133(2) 0.01256(9) Uani 1 1 d . . .
C1B C 0.43194(14) 0.82005(17) 0.15223(9) 0.0141(3) Uani 1 1 d . . .
H1B H 0.3854 0.7693 0.1663 0.017 Uiso 1 1 calc R . .
O2B O 0.53690(11) 0.81268(12) 0.19172(7) 0.0169(3) Uani 1 1 d . . .
C3B C 0.70924(17) 0.88121(16) 0.19344(11) 0.0213(4) Uani 1 1 d . . .
H3B H 0.7200 0.8723 0.2446 0.026 Uiso 1 1 calc R . .
C4B C 0.78793(17) 0.92205(16) 0.15668(12) 0.0228(4) Uani 1 1 d . . .
H4B H 0.8534 0.9406 0.1826 0.027 Uiso 1 1 calc R . .
C5B C 0.77159(17) 0.93613(15) 0.08165(11) 0.0206(4) Uani 1 1 d . . .
H5B H 0.8254 0.9644 0.0563 0.025 Uiso 1 1 calc R . .
C6B C 0.67433(16) 0.90787(14) 0.04395(10) 0.0165(4) Uani 1 1 d . . .
H6B H 0.6628 0.9193 -0.0069 0.020 Uiso 1 1 calc R . .
C7B C 0.59446(16) 0.86382(14) 0.07842(10) 0.0153(4) Uani 1 1 d . . .
C8B C 0.61398(15) 0.85323(14) 0.15477(10) 0.0157(4) Uani 1 1 d . . .
C9B C 0.38373(16) 0.90723(14) 0.17245(10) 0.0159(4) Uani 1 1 d . . .
O10B O 0.43092(13) 0.96981(11) 0.20239(8) 0.0217(3) Uani 1 1 d . . .
O11B O 0.27549(12) 0.90899(10) 0.15378(8) 0.0181(3) Uani 1 1 d . . .
C12B C 0.22351(19) 0.99156(16) 0.17324(13) 0.0234(4) Uani 1 1 d . . .
H12C H 0.2467 1.0418 0.1430 0.028 Uiso 1 1 calc R . .
H12D H 0.2442 1.0061 0.2251 0.028 Uiso 1 1 calc R . .
C13B C 0.10347(19) 0.97999(18) 0.16104(13) 0.0276(5) Uani 1 1 d . . .
H13D H 0.0679 1.0355 0.1745 0.041 Uiso 1 1 d R . .
H13E H 0.0810 0.9302 0.1911 0.041 Uiso 1 1 d R . .
H13F H 0.0834 0.9667 0.1095 0.041 Uiso 1 1 d R . .
C14B C 0.21008(16) 0.70360(14) 0.08390(10) 0.0152(4) Uani 1 1 d . . .
C15B C 0.25823(17) 0.62052(16) 0.10194(12) 0.0215(4) Uani 1 1 d . . .
H15B H 0.3144 0.5988 0.0751 0.026 Uiso 1 1 calc R . .
C16B C 0.2241(2) 0.56937(17) 0.15918(12) 0.0275(5) Uani 1 1 d . . .
H16B H 0.2573 0.5132 0.1713 0.033 Uiso 1 1 calc R . .
C17B C 0.1421(2) 0.60049(18) 0.19827(11) 0.0283(5) Uani 1 1 d . . .
H17B H 0.1189 0.5655 0.2371 0.034 Uiso 1 1 calc R . .
C18B C 0.09378(19) 0.68208(18) 0.18114(11) 0.0249(5) Uani 1 1 d . . .
H18B H 0.0369 0.7028 0.2078 0.030 Uiso 1 1 calc R . .
C19B C 0.12858(18) 0.73451(16) 0.12440(11) 0.0203(4) Uani 1 1 d . . .
H19B H 0.0963 0.7914 0.1136 0.024 Uiso 1 1 calc R . .
C20B C 0.17712(16) 0.86121(14) -0.01298(10) 0.0152(4) Uani 1 1 d . . .
C21B C 0.06448(16) 0.85571(15) -0.02201(11) 0.0186(4) Uani 1 1 d . . .
H21B H 0.0295 0.8010 -0.0115 0.022 Uiso 1 1 calc R . .
C22B C 0.00375(18) 0.93027(16) -0.04630(12) 0.0239(5) Uani 1 1 d . . .
H22B H -0.0725 0.9261 -0.0519 0.029 Uiso 1 1 calc R . .
C23B C 0.05321(19) 1.01033(16) -0.06232(11) 0.0258(5) Uani 1 1 d . . .
H23B H 0.0111 1.0606 -0.0793 0.031 Uiso 1 1 calc R . .
C24B C 0.16485(19) 1.01687(16) -0.05341(11) 0.0233(4) Uani 1 1 d . . .
H24B H 0.1992 1.0715 -0.0647 0.028 Uiso 1 1 calc R . .
C25B C 0.22599(17) 0.94329(15) -0.02802(11) 0.0186(4) Uani 1 1 d . . .
H25B H 0.3020 0.9487 -0.0207 0.022 Uiso 1 1 calc R . .
C26B C 0.12636(15) 0.66144(15) -0.08463(10) 0.0180(4) Uani 1 1 d . . .
H26D H 0.1221 0.6125 -0.1205 0.027 Uiso 1 1 d R . .
H26E H 0.0861 0.7136 -0.1050 0.027 Uiso 1 1 d R . .
H26F H 0.0954 0.6414 -0.0403 0.027 Uiso 1 1 d R . .
C27B C 0.24431(15) 0.68775(13) -0.06603(10) 0.0148(4) Uani 1 1 d . . .
H27B H 0.2842 0.6312 -0.0516 0.018 Uiso 1 1 calc R . .
C28B C 0.29111(16) 0.72308(15) -0.13519(10) 0.0168(4) Uani 1 1 d . . .
H28C H 0.2584 0.6883 -0.1774 0.020 Uiso 1 1 calc R . .
H28D H 0.2683 0.7865 -0.1424 0.020 Uiso 1 1 calc R . .
C29B C 0.41406(16) 0.71907(14) -0.13645(10) 0.0164(4) Uani 1 1 d . . .
H29B H 0.4301 0.7290 -0.1881 0.020 Uiso 1 1 calc R . .
C30B C 0.45910(18) 0.62629(16) -0.11365(14) 0.0241(4) Uani 1 1 d . . .
H30D H 0.4141 0.5793 -0.1381 0.036 Uiso 1 1 d R . .
H30E H 0.4592 0.6195 -0.0607 0.036 Uiso 1 1 d R . .
H30F H 0.5328 0.6208 -0.1276 0.036 Uiso 1 1 d R . .
C31B C 0.44871(16) 0.91466(14) -0.12968(10) 0.0156(4) Uani 1 1 d . . .
C32B C 0.47174(16) 0.99487(14) -0.09114(11) 0.0173(4) Uani 1 1 d . . .
H32B H 0.5019 0.9923 -0.0420 0.021 Uiso 1 1 calc R . .
C33B C 0.45084(17) 1.07813(16) -0.12409(12) 0.0226(4) Uani 1 1 d . . .
H33B H 0.4677 1.1320 -0.0978 0.027 Uiso 1 1 calc R . .
C34B C 0.40514(18) 1.08207(17) -0.19573(13) 0.0261(5) Uani 1 1 d . . .
H34B H 0.3910 1.1387 -0.2184 0.031 Uiso 1 1 calc R . .
C35B C 0.38032(19) 1.00375(17) -0.23386(12) 0.0261(5) Uani 1 1 d . . .
H35B H 0.3477 1.0069 -0.2824 0.031 Uiso 1 1 calc R . .
C36B C 0.40270(17) 0.91976(16) -0.20170(11) 0.0203(4) Uani 1 1 d . . .
H36B H 0.3867 0.8662 -0.2287 0.024 Uiso 1 1 calc R . .
C37B C 0.62268(15) 0.79006(14) -0.09968(10) 0.0149(4) Uani 1 1 d . . .
C38B C 0.66749(17) 0.83478(15) -0.15585(11) 0.0189(4) Uani 1 1 d . . .
H38B H 0.6249 0.8761 -0.1853 0.023 Uiso 1 1 calc R . .
C39B C 0.77425(16) 0.81988(18) -0.16959(11) 0.0211(4) Uani 1 1 d . . .
H39B H 0.8045 0.8517 -0.2076 0.025 Uiso 1 1 calc R . .
C40B C 0.83564(16) 0.75860(16) -0.12770(11) 0.0208(4) Uani 1 1 d . . .
H40B H 0.9079 0.7474 -0.1375 0.025 Uiso 1 1 calc R . .
C41B C 0.79238(17) 0.71339(15) -0.07149(12) 0.0210(4) Uani 1 1 d . . .
H41B H 0.8351 0.6713 -0.0428 0.025 Uiso 1 1 calc R . .
C42B C 0.68666(17) 0.72930(15) -0.05677(11) 0.0191(4) Uani 1 1 d . . .
H42C H 0.6577 0.6989 -0.0175 0.023 Uiso 1 1 calc R . .

loop_
_atom_site_aniso_label
_atom_site_aniso_U_11
_atom_site_aniso_U_22
_atom_site_aniso_U_33
_atom_site_aniso_U_23
_atom_site_aniso_U_13
_atom_site_aniso_U_12
Pd1A 0.01187(6) 0.01134(6) 0.01083(6) -0.00036(5) 0.00035(4) 0.00061(5)
P1A 0.0122(2) 0.0125(2) 0.01393(19) -0.00007(17) 0.00045(16) 0.00015(17)
P2A 0.01263(18) 0.0127(2) 0.01207(18) 0.00031(19) 0.00084(15) -0.0004(2)
C1A 0.0147(7) 0.0137(8) 0.0120(7) -0.0009(8) 0.0007(6) 0.0012(8)
O2A 0.0166(6) 0.0175(8) 0.0134(5) -0.0030(5) -0.0004(5) 0.0005(5)
C3A 0.0191(9) 0.0249(11) 0.0174(8) 0.0005(8) -0.0026(7) -0.0012(8)
C4A 0.0167(9) 0.0342(13) 0.0231(9) 0.0059(9) -0.0025(8) 0.0017(9)
C5A 0.0178(9) 0.0292(12) 0.0217(9) 0.0052(8) 0.0026(8) 0.0071(8)
C6A 0.0176(9) 0.0228(10) 0.0159(8) 0.0028(7) 0.0007(7) 0.0037(8)
C7A 0.0169(8) 0.0150(9) 0.0150(8) 0.0000(7) -0.0001(7) -0.0007(7)
C8A 0.0162(8) 0.0139(9) 0.0156(8) 0.0002(6) 0.0017(7) -0.0015(7)
C9A 0.0185(9) 0.0140(9) 0.0138(7) -0.0022(6) 0.0034(7) -0.0001(7)
O10A 0.0235(7) 0.0155(7) 0.0258(7) 0.0024(6) 0.0022(6) 0.0032(6)
O11A 0.0190(7) 0.0189(7) 0.0195(6) 0.0053(6) 0.0013(5) -0.0029(6)
C12A 0.0226(10) 0.0216(11) 0.0267(10) 0.0081(8) 0.0015(8) -0.0065(8)
C13A 0.0239(10) 0.0333(14) 0.0259(10) 0.0067(9) 0.0028(8) -0.0089(9)
C14A 0.0146(8) 0.0180(10) 0.0171(8) -0.0010(7) -0.0006(7) 0.0045(7)
C15A 0.0218(9) 0.0207(11) 0.0233(9) -0.0052(8) -0.0012(8) 0.0009(8)
C16A 0.0286(11) 0.0261(12) 0.0259(10) -0.0095(9) -0.0040(9) 0.0044(9)
C17A 0.0329(12) 0.0380(14) 0.0184(9) -0.0099(9) -0.0013(8) 0.0151(11)
C18A 0.0277(11) 0.0372(14) 0.0174(9) 0.0050(9) 0.0047(8) 0.0107(10)
C19A 0.0211(9) 0.0211(10) 0.0196(8) 0.0030(8) 0.0027(7) 0.0056(8)
C20A 0.0164(8) 0.0168(9) 0.0142(7) 0.0011(7) 0.0002(7) -0.0035(7)
C21A 0.0183(9) 0.0240(11) 0.0235(9) 0.0060(8) -0.0016(8) -0.0035(8)
C22A 0.0204(10) 0.0324(14) 0.0309(11) 0.0068(9) -0.0073(8) -0.0099(9)
C23A 0.0347(13) 0.0253(12) 0.0367(12) -0.0002(10) -0.0083(10) -0.0148(10)
C24A 0.0350(12) 0.0176(11) 0.0310(11) -0.0017(9) -0.0006(10) -0.0053(9)
C25A 0.0223(9) 0.0180(10) 0.0195(8) -0.0018(8) 0.0022(7) -0.0018(8)
C26A 0.0167(9) 0.0283(12) 0.0248(9) 0.0080(9) 0.0014(8) 0.0059(8)
C27A 0.0145(8) 0.0154(9) 0.0181(8) 0.0024(7) 0.0011(7) 0.0011(7)
C28A 0.0145(8) 0.0174(9) 0.0158(8) 0.0017(7) -0.0002(7) 0.0003(7)
C29A 0.0154(8) 0.0149(9) 0.0169(8) 0.0021(7) 0.0026(7) 0.0004(7)
C30A 0.0169(9) 0.0167(10) 0.0311(10) 0.0044(8) 0.0017(8) -0.0027(8)
C31A 0.0134(8) 0.0136(9) 0.0158(8) -0.0013(7) 0.0024(6) -0.0001(7)
C32A 0.0189(9) 0.0160(10) 0.0153(8) 0.0009(7) 0.0013(7) 0.0016(7)
C33A 0.0230(10) 0.0151(10) 0.0254(10) -0.0009(8) 0.0013(8) 0.0023(8)
C34A 0.0238(10) 0.0171(10) 0.0268(10) -0.0074(8) -0.0021(8) 0.0010(8)
C35A 0.0280(11) 0.0219(11) 0.0191(9) -0.0049(8) -0.0043(8) 0.0028(9)
C36A 0.0227(9) 0.0180(10) 0.0157(8) 0.0003(7) -0.0010(7) 0.0024(7)
C37A 0.0130(8) 0.0156(9) 0.0169(8) 0.0033(7) 0.0007(7) -0.0001(7)
C38A 0.0171(8) 0.0195(10) 0.0175(8) 0.0023(8) 0.0022(7) 0.0004(8)
C39A 0.0187(9) 0.0223(12) 0.0244(9) 0.0051(8) 0.0063(7) 0.0028(8)
C40A 0.0123(8) 0.0267(12) 0.0317(11) 0.0085(9) 0.0011(8) -0.0009(8)
C41A 0.0175(9) 0.0230(11) 0.0310(10) 0.0031(9) -0.0050(8) -0.0033(8)
C42A 0.0195(9) 0.0211(10) 0.0205(9) 0.0005(8) -0.0013(7) -0.0022(8)
Pd1B 0.01149(6) 0.01160(6) 0.01081(6) 0.00030(5) 0.00058(4) -0.00007(5)
P1B 0.01145(19) 0.0128(2) 0.01239(19) 0.00036(16) 0.00078(16) -0.00028(17)
P2B 0.01318(19) 0.0129(2) 0.01162(18) 0.00004(19) 0.00136(15) 0.00068(19)
C1B 0.0136(7) 0.0153(9) 0.0130(7) 0.0010(8) -0.0003(6) -0.0013(8)
O2B 0.0153(6) 0.0202(7) 0.0149(5) 0.0041(6) -0.0007(5) -0.0006(6)
C3B 0.0212(9) 0.0253(11) 0.0166(8) -0.0015(8) -0.0024(7) 0.0002(8)
C4B 0.0177(9) 0.0277(12) 0.0223(9) -0.0030(8) -0.0020(8) -0.0026(8)
C5B 0.0166(9) 0.0233(11) 0.0222(9) -0.0033(8) 0.0030(7) -0.0040(8)
C6B 0.0163(8) 0.0169(10) 0.0165(8) -0.0027(7) 0.0022(7) 0.0003(7)
C7B 0.0172(9) 0.0132(9) 0.0154(8) 0.0009(7) 0.0002(7) 0.0017(7)
C8B 0.0149(8) 0.0159(9) 0.0162(8) 0.0014(7) 0.0012(7) 0.0005(7)
C9B 0.0189(9) 0.0173(9) 0.0120(7) 0.0026(7) 0.0032(6) -0.0009(7)
O10B 0.0236(7) 0.0191(8) 0.0226(7) -0.0029(6) 0.0034(6) -0.0046(6)
O11B 0.0177(7) 0.0165(7) 0.0200(6) -0.0026(5) 0.0005(5) 0.0029(5)
C12B 0.0250(10) 0.0173(10) 0.0278(10) -0.0016(8) 0.0020(8) 0.0060(8)
C13B 0.0247(10) 0.0300(13) 0.0281(11) -0.0089(9) 0.0013(9) 0.0091(9)
C14B 0.0158(8) 0.0160(9) 0.0135(7) 0.0007(7) 0.0000(6) -0.0034(7)
C15B 0.0205(9) 0.0220(11) 0.0216(9) 0.0067(8) 0.0003(8) -0.0002(8)
C16B 0.0332(12) 0.0228(11) 0.0255(10) 0.0096(9) -0.0027(9) -0.0057(9)
C17B 0.0363(12) 0.0315(13) 0.0167(9) 0.0051(8) 0.0002(9) -0.0174(10)
C18B 0.0290(10) 0.0301(13) 0.0165(8) -0.0057(8) 0.0062(8) -0.0110(10)
C19B 0.0242(10) 0.0194(10) 0.0177(8) -0.0031(7) 0.0036(7) -0.0041(8)
C20B 0.0168(8) 0.0156(9) 0.0131(7) -0.0021(6) 0.0005(6) 0.0037(7)
C21B 0.0175(9) 0.0188(10) 0.0191(8) -0.0047(7) 0.0001(7) 0.0016(8)
C22B 0.0209(10) 0.0278(12) 0.0217(9) -0.0074(8) -0.0045(8) 0.0088(9)
C23B 0.0322(11) 0.0235(11) 0.0202(9) -0.0034(8) -0.0056(8) 0.0134(9)
C24B 0.0325(11) 0.0167(10) 0.0210(9) 0.0011(8) 0.0036(8) 0.0054(9)
C25B 0.0200(9) 0.0188(10) 0.0172(8) 0.0006(7) 0.0029(7) 0.0020(8)
C26B 0.0152(8) 0.0185(10) 0.0202(8) -0.0031(8) 0.0002(7) -0.0022(7)
C27B 0.0141(8) 0.0137(10) 0.0163(8) -0.0013(6) 0.0002(6) -0.0001(7)
C28B 0.0158(8) 0.0209(10) 0.0138(7) -0.0023(7) 0.0008(7) -0.0003(7)
C29B 0.0171(9) 0.0174(10) 0.0152(8) -0.0038(7) 0.0032(7) -0.0007(7)
C30B 0.0190(9) 0.0175(11) 0.0362(12) -0.0061(9) 0.0044(9) 0.0012(8)
C31B 0.0133(8) 0.0176(10) 0.0160(8) 0.0023(7) 0.0019(7) 0.0019(7)
C32B 0.0146(8) 0.0160(9) 0.0210(9) 0.0007(7) 0.0002(7) 0.0011(7)
C33B 0.0188(9) 0.0177(10) 0.0311(10) 0.0029(8) 0.0019(8) 0.0009(8)
C34B 0.0197(10) 0.0238(12) 0.0344(11) 0.0138(9) 0.0012(9) 0.0022(8)
C35B 0.0255(10) 0.0304(13) 0.0215(9) 0.0092(9) -0.0028(8) 0.0027(9)
C36B 0.0209(9) 0.0225(11) 0.0170(8) 0.0022(7) -0.0001(7) 0.0005(8)
C37B 0.0138(8) 0.0160(9) 0.0150(7) -0.0021(6) 0.0010(6) 0.0021(7)
C38B 0.0178(8) 0.0227(12) 0.0164(8) 0.0008(7) 0.0038(7) 0.0035(7)
C39B 0.0187(9) 0.0264(11) 0.0191(8) -0.0006(9) 0.0060(7) 0.0004(9)
C40B 0.0131(8) 0.0249(11) 0.0246(9) -0.0084(8) 0.0019(7) 0.0024(8)
C41B 0.0166(9) 0.0212(11) 0.0247(9) -0.0009(8) -0.0014(8) 0.0047(8)
C42B 0.0194(9) 0.0175(10) 0.0203(8) 0.0016(7) 0.0020(7) 0.0018(8)

loop_
_geom_bond_atom_site_label_1
_geom_bond_atom_site_label_2
_geom_bond_distance
_geom_bond_site_symmetry_2
_geom_bond_publ_flag
Pd1A C7A 2.0507(19) . ?
Pd1A C1A 2.0920(17) . ?
Pd1A P2A 2.3136(5) . ?
Pd1A P1A 2.3453(5) . ?
P1A C20A 1.819(2) . ?
P1A C14A 1.820(2) . ?
P1A C27A 1.855(2) . ?
P2A C37A 1.828(2) . ?
P2A C31A 1.829(2) . ?
P2A C29A 1.846(2) . ?
C1A O2A 1.445(2) . ?
C1A C9A 1.497(3) . ?
C1A H1A 1.0000 . ?
O2A C8A 1.362(2) . ?
C3A C4A 1.380(3) . ?
C3A C8A 1.393(3) . ?
C3A H3A 0.9500 . ?
C4A C5A 1.396(3) . ?
C4A H4A 0.9500 . ?
C5A C6A 1.403(3) . ?
C5A H5A 0.9500 . ?
C6A C7A 1.392(3) . ?
C6A H6A 0.9500 . ?
C7A C8A 1.420(3) . ?
C9A O10A 1.205(3) . ?
C9A O11A 1.350(2) . ?
O11A C12A 1.447(3) . ?
C12A C13A 1.506(3) . ?
C12A H12A 0.9900 . ?
C12A H12B 0.9900 . ?
C13A H13A 0.9800 . ?
C13A H13B 0.9800 . ?
C13A H13C 0.9800 . ?
C14A C19A 1.391(3) . ?
C14A C15A 1.399(3) . ?
C15A C16A 1.389(3) . ?
C15A H15A 0.9500 . ?
C16A C17A 1.380(4) . ?
C16A H16A 0.9500 . ?
C17A C18A 1.380(4) . ?
C17A H17A 0.9500 . ?
C18A C19A 1.394(3) . ?
C18A H18A 0.9500 . ?
C19A H19A 0.9500 . ?
C20A C25A 1.400(3) . ?
C20A C21A 1.401(3) . ?
C21A C22A 1.388(3) . ?
C21A H21A 0.9500 . ?
C22A C23A 1.387(4) . ?
C22A H22A 0.9500 . ?
C23A C24A 1.390(4) . ?
C23A H23A 0.9500 . ?
C24A C25A 1.390(3) . ?
C24A H24A 0.9500 . ?
C25A H25A 0.9500 . ?
C26A C27A 1.534(3) . ?
C26A H26A 0.9800 . ?
C26A H26B 0.9800 . ?
C26A H26C 0.9800 . ?
C27A C28A 1.539(3) . ?
C27A H27A 1.0000 . ?
C28A C29A 1.540(3) . ?
C28A H28A 0.9900 . ?
C28A H28B 0.9900 . ?
C29A C30A 1.526(3) . ?
C29A H29A 1.0000 . ?
C30A H30A 0.9800 . ?
C30A H30B 0.9800 . ?
C30A H30C 0.9800 . ?
C31A C32A 1.401(3) . ?
C31A C36A 1.402(3) . ?
C32A C33A 1.388(3) . ?
C32A H32A 0.9500 . ?
C33A C34A 1.395(3) . ?
C33A H33A 0.9500 . ?
C34A C35A 1.392(3) . ?
C34A H34A 0.9500 . ?
C35A C36A 1.391(3) . ?
C35A H35A 0.9500 . ?
C36A H36A 0.9500 . ?
C37A C38A 1.395(3) . ?
C37A C42A 1.396(3) . ?
C38A C39A 1.388(3) . ?
C38A H38A 0.9500 . ?
C39A C40A 1.387(3) . ?
C39A H39A 0.9500 . ?
C40A C41A 1.389(4) . ?
C40A H40A 0.9500 . ?
C41A C42A 1.394(3) . ?
C41A H41A 0.9500 . ?
C42A H42A 0.9500 . ?
Pd1B C7B 2.056(2) . ?
Pd1B C1B 2.1002(17) . ?
Pd1B P2B 2.3142(5) . ?
Pd1B P1B 2.3563(5) . ?
P1B C14B 1.822(2) . ?
P1B C20B 1.824(2) . ?
P1B C27B 1.8631(19) . ?
P2B C37B 1.827(2) . ?
P2B C31B 1.834(2) . ?
P2B C29B 1.847(2) . ?
C1B O2B 1.444(2) . ?
C1B C9B 1.490(3) . ?
C1B H1B 1.0000 . ?
O2B C8B 1.367(2) . ?
C3B C4B 1.382(3) . ?
C3B C8B 1.394(3) . ?
C3B H3B 0.9500 . ?
C4B C5B 1.394(3) . ?
C4B H4B 0.9500 . ?
C5B C6B 1.408(3) . ?
C5B H5B 0.9500 . ?
C6B C7B 1.392(3) . ?
C6B H6B 0.9500 . ?
C7B C8B 1.414(3) . ?
C9B O10B 1.208(3) . ?
C9B O11B 1.364(2) . ?
O11B C12B 1.448(3) . ?
C12B C13B 1.505(3) . ?
C12B H12C 0.9900 . ?
C12B H12D 0.9900 . ?
C13B H13D 0.9800 . ?
C13B H13E 0.9800 . ?
C13B H13F 0.9800 . ?
C14B C19B 1.391(3) . ?
C14B C15B 1.400(3) . ?
C15B C16B 1.396(3) . ?
C15B H15B 0.9500 . ?
C16B C17B 1.382(4) . ?
C16B H16B 0.9500 . ?
C17B C18B 1.378(4) . ?
C17B H17B 0.9500 . ?
C18B C19B 1.403(3) . ?
C18B H18B 0.9500 . ?
C19B H19B 0.9500 . ?
C20B C25B 1.402(3) . ?
C20B C21B 1.403(3) . ?
C21B C22B 1.394(3) . ?
C21B H21B 0.9500 . ?
C22B C23B 1.384(4) . ?
C22B H22B 0.9500 . ?
C23B C24B 1.391(3) . ?
C23B H23B 0.9500 . ?
C24B C25B 1.390(3) . ?
C24B H24B 0.9500 . ?
C25B H25B 0.9500 . ?
C26B C27B 1.532(3) . ?
C26B H26D 0.9800 . ?
C26B H26E 0.9800 . ?
C26B H26F 0.9800 . ?
C27B C28B 1.540(3) . ?
C27B H27B 1.0000 . ?
C28B C29B 1.538(3) . ?
C28B H28C 0.9900 . ?
C28B H28D 0.9900 . ?
C29B C30B 1.534(3) . ?
C29B H29B 1.0000 . ?
C30B H30D 0.9800 . ?
C30B H30E 0.9800 . ?
C30B H30F 0.9800 . ?
C31B C36B 1.400(3) . ?
C31B C32B 1.404(3) . ?
C32B C33B 1.393(3) . ?
C32B H32B 0.9500 . ?
C33B C34B 1.391(3) . ?
C33B H33B 0.9500 . ?
C34B C35B 1.380(4) . ?
C34B H34B 0.9500 . ?
C35B C36B 1.399(3) . ?
C35B H35B 0.9500 . ?
C36B H36B 0.9500 . ?
C37B C38B 1.388(3) . ?
C37B C42B 1.402(3) . ?
C38B C39B 1.396(3) . ?
C38B H38B 0.9500 . ?
C39B C40B 1.381(3) . ?
C39B H39B 0.9500 . ?
C40B C41B 1.383(3) . ?
C40B H40B 0.9500 . ?
C41B C42B 1.390(3) . ?
C41B H41B 0.9500 . ?
C42B H42C 0.9500 . ?
